data_1559615
loop_
_publ_author_name
'Liang, Weida'
'Cai, Xinpei'
'Dai, Mingji'

_publ_section_title
;
 Cu-catalyzed hydroxycyclopropanol ring-opening cyclization to
 tetrahydrofurans and tetrahydropyrans: short total syntheses of
 hyperiones.
;
_journal_issue 4
_journal_name_full 'Chemical science'
_journal_page_first 1311
_journal_page_last 1316
_journal_paper_doi 10.1039/d0sc05556e
_journal_volume 12
_journal_year 2020
_chemical_formula_sum 'C19 H22 N2 O3 S'
_chemical_formula_weight 358.44
_space_group_crystal_system monoclinic
_space_group_IT_number 14
_space_group_name_Hall '-P 2ybc'
_space_group_name_H-M_alt 'P 1 21/c 1'
_atom_sites_solution_hydrogens mixed
_atom_sites_solution_primary direct
_atom_sites_solution_secondary difmap
_audit_creation_method SHELXL-2018/3
_audit_update_record
;
2020-04-09 deposited with the CCDC.	2020-11-20 downloaded from the CCDC.
;
_cell_angle_alpha 90
_cell_angle_beta 92.8684(19)
_cell_angle_gamma 90
_cell_formula_units_Z 4
_cell_length_a 17.0085(11)
_cell_length_b 9.8960(7)
_cell_length_c 10.5439(7)
_cell_measurement_reflns_used 9247
_cell_measurement_temperature 150(2)
_cell_measurement_theta_max 80.7559
_cell_measurement_theta_min 2.6011
_cell_volume 1772.5(2)
_computing_cell_refinement 'SAINT V8.38A (Bruker, 2016)'
_computing_data_collection 'Apex3 v2017.3-0 (Bruker, 2017)'
_computing_data_reduction 'SAINT V8.38A (Bruker, 2016)'
_computing_structure_refinement
;  
SHELXL-2018/3 (Sheldrick, 2015, 2018), 
SHELXLE Rev937 (H\"ubschle et al., 2011)
;
_computing_structure_solution 'SHELXS-97 (Sheldrick, 2008)'
_diffrn_ambient_temperature 150(2)
_diffrn_measured_fraction_theta_full 0.994
_diffrn_measured_fraction_theta_max 0.991
_diffrn_measurement_device_type 'Bruker AXS D8 Quest CMOS diffractometer'
_diffrn_measurement_method 'omega and phi scans'
_diffrn_radiation_monochromator 'laterally graded multilayer (Goebel) mirror'
_diffrn_radiation_type CuK\a
_diffrn_radiation_wavelength 1.54178
_diffrn_reflns_av_R_equivalents 0.0495
_diffrn_reflns_av_unetI/netI 0.0289
_diffrn_reflns_Laue_measured_fraction_full 0.994
_diffrn_reflns_Laue_measured_fraction_max 0.991
_diffrn_reflns_limit_h_max 21
_diffrn_reflns_limit_h_min -21
_diffrn_reflns_limit_k_max 11
_diffrn_reflns_limit_k_min -12
_diffrn_reflns_limit_l_max 13
_diffrn_reflns_limit_l_min -13
_diffrn_reflns_number 51780
_diffrn_reflns_point_group_measured_fraction_full 0.994
_diffrn_reflns_point_group_measured_fraction_max 0.991
_diffrn_reflns_theta_full 67.679
_diffrn_reflns_theta_max 80.855
_diffrn_reflns_theta_min 2.601
_diffrn_source 'I-mu-S microsource X-ray tube'
_exptl_absorpt_coefficient_mu 1.794
_exptl_absorpt_correction_T_max 0.7543
_exptl_absorpt_correction_T_min 0.6101
_exptl_absorpt_correction_type multi-scan
_exptl_absorpt_process_details
;
SADABS 2016/2: Krause, L., Herbst-Irmer, R., Sheldrick G.M. & Stalke D.
(2015). J. Appl. Cryst. 48 3-10.
;
_exptl_crystal_colour colourless
_exptl_crystal_density_diffrn 1.343
_exptl_crystal_description plate
_exptl_crystal_F_000 760
_exptl_crystal_size_max 0.290
_exptl_crystal_size_mid 0.210
_exptl_crystal_size_min 0.060
_refine_diff_density_max 0.268
_refine_diff_density_min -0.510
_refine_diff_density_rms 0.051
_refine_ls_extinction_coef 0.0094(11)
_refine_ls_extinction_expression Fc^*^=kFc[1+0.001xFc^2^\l^3^/sin(2\q)]^-1/4^
_refine_ls_extinction_method 'SHELXL-2018/3 (Sheldrick 2018)'
_refine_ls_goodness_of_fit_ref 1.193
_refine_ls_hydrogen_treatment mixed
_refine_ls_matrix_type full
_refine_ls_number_parameters 324
_refine_ls_number_reflns 3868
_refine_ls_number_restraints 382
_refine_ls_restrained_S_all 1.160
_refine_ls_R_factor_all 0.0437
_refine_ls_R_factor_gt 0.0420
_refine_ls_shift/su_max 0.000
_refine_ls_shift/su_mean 0.000
_refine_ls_structure_factor_coef Fsqd
_refine_ls_weighting_details 'w=1/[\s^2^(Fo^2^)+(0.0621P)^2^+0.5372P] where P=(Fo^2^+2Fc^2^)/3'
_refine_ls_weighting_scheme calc
_refine_ls_wR_factor_gt 0.1221
_refine_ls_wR_factor_ref 0.1241
_reflns_Friedel_coverage 0.000
_reflns_number_gt 3608
_reflns_number_total 3868
_reflns_threshold_expression 'I > 2\s(I)'
_cod_data_source_file d0sc05556e2.cif
_cod_data_source_block LWD_01_1_0m_P21c
_cod_depositor_comments
;Adding full bibliography for 1559615.cif.

 Adding full bibliography for 1559615.cif.
;
_cod_original_sg_symbol_H-M 'P 21/c'
_cod_database_code 1559615
_shelx_shelxl_version_number 2018/3
_shelx_space_group_comment
;
The symmetry employed for this shelxl refinement is uniquely defined
by the following loop, which should always be used as a source of
symmetry information in preference to the above space-group names.
They are only intended as comments.
;
_shelx_estimated_absorpt_t_min 0.624
_shelx_estimated_absorpt_t_max 0.900

loop_
_space_group_symop_operation_xyz
'x, y, z'
'-x, y+1/2, -z+1/2'
'-x, -y, -z'
'x, -y-1/2, z-1/2'

loop_
_atom_site_label
_atom_site_type_symbol
_atom_site_fract_x
_atom_site_fract_y
_atom_site_fract_z
_atom_site_U_iso_or_equiv
_atom_site_adp_type
_atom_site_occupancy
_atom_site_site_symmetry_order
_atom_site_calc_flag
_atom_site_refinement_flags_posn
_atom_site_refinement_flags_adp
_atom_site_refinement_flags_occupancy
_atom_site_disorder_assembly
_atom_site_disorder_group
C11 C 0.33333(9) 0.74274(17) 0.36722(15) 0.0327(3) Uani 1 1 d . . . . .
C12 C 0.33029(11) 0.8340(2) 0.25383(16) 0.0430(4) Uani 1 1 d . . . . .
H12A H 0.383967 0.853932 0.229713 0.064 Uiso 1 1 calc R U . . .
H12B H 0.303661 0.918371 0.274603 0.064 Uiso 1 1 calc R U . . .
H12C H 0.301251 0.789384 0.182944 0.064 Uiso 1 1 calc R U . . .
C13 C 0.11408(8) 0.55761(15) 0.46345(14) 0.0291(3) Uani 1 1 d . . . . .
C14 C 0.15088(10) 0.47213(16) 0.55192(15) 0.0359(4) Uani 1 1 d . . . . .
H14 H 0.181549 0.507994 0.621803 0.043 Uiso 1 1 calc R U . . .
C15 C 0.14243(10) 0.33422(17) 0.53727(17) 0.0395(4) Uani 1 1 d . . . . .
H15 H 0.167493 0.275487 0.598019 0.047 Uiso 1 1 calc R U . . .
C16 C 0.09802(10) 0.27929(16) 0.43551(17) 0.0356(4) Uani 1 1 d . . . . .
C17 C 0.06101(10) 0.36703(18) 0.34865(17) 0.0390(4) Uani 1 1 d . . . . .
H17 H 0.029934 0.331232 0.279196 0.047 Uiso 1 1 calc R U . . .
C18 C 0.06865(9) 0.50571(16) 0.36158(16) 0.0348(3) Uani 1 1 d . . . . .
H18 H 0.043142 0.564686 0.301518 0.042 Uiso 1 1 calc R U . . .
C19 C 0.09135(12) 0.12848(18) 0.4197(2) 0.0484(5) Uani 1 1 d . . . . .
H19A H 0.130391 0.083895 0.477026 0.073 Uiso 0.60(3) 1 calc R U P . .
H19B H 0.100918 0.104124 0.331743 0.073 Uiso 0.60(3) 1 calc R U P . .
H19C H 0.038406 0.099251 0.440155 0.073 Uiso 0.60(3) 1 calc R U P . .
H19D H 0.049419 0.107618 0.355590 0.073 Uiso 0.40(3) 1 calc R U P . .
H19E H 0.078892 0.087390 0.500873 0.073 Uiso 0.40(3) 1 calc R U P . .
H19F H 0.141404 0.092262 0.392461 0.073 Uiso 0.40(3) 1 calc R U P . .
N1 N 0.27348(7) 0.71307(13) 0.43169(12) 0.0309(3) Uani 1 1 d . . . . .
N2 N 0.20212(8) 0.77431(13) 0.38912(13) 0.0299(3) Uani 1 1 d D . . . .
H2N H 0.1911(12) 0.770(2) 0.3085(15) 0.036 Uiso 1 1 d D U . . .
O1 O 0.52915(9) 0.58488(17) 0.3621(2) 0.0396(6) Uani 0.749(5) 1 d D U P A 1
C1 C 0.4499(3) 0.5947(7) 0.3146(8) 0.0385(10) Uani 0.749(5) 1 d D U P A 1
H1A H 0.425387 0.504113 0.306404 0.046 Uiso 0.749(5) 1 calc R U P A 1
H1B H 0.446515 0.639748 0.230691 0.046 Uiso 0.749(5) 1 calc R U P A 1
C2 C 0.40988(9) 0.6794(2) 0.41381(15) 0.0382(4) Uani 0.749(5) 1 d D U P A 1
H2 H 0.402044 0.624394 0.491740 0.046 Uiso 0.749(5) 1 calc R U P A 1
C3 C 0.4745(2) 0.7874(4) 0.4409(4) 0.0368(9) Uani 0.749(5) 1 d D U P A 1
H3A H 0.472653 0.858682 0.374947 0.044 Uiso 0.749(5) 1 calc R U P A 1
H3B H 0.469463 0.829663 0.525245 0.044 Uiso 0.749(5) 1 calc R U P A 1
C4 C 0.5507(2) 0.7030(4) 0.4369(3) 0.0349(7) Uani 0.749(5) 1 d D U P A 1
H4 H 0.567164 0.673980 0.525157 0.042 Uiso 0.749(5) 1 calc R U P A 1
C5 C 0.6172(4) 0.7798(7) 0.3814(5) 0.0291(9) Uani 0.749(5) 1 d D U P A 1
C6 C 0.6489(3) 0.8949(7) 0.4420(7) 0.0350(10) Uani 0.749(5) 1 d D U P A 1
H6 H 0.629225 0.923082 0.520436 0.042 Uiso 0.749(5) 1 calc R U P A 1
C7 C 0.7088(3) 0.9688(6) 0.3893(4) 0.0392(11) Uani 0.749(5) 1 d D U P A 1
H7 H 0.728913 1.047516 0.431018 0.047 Uiso 0.749(5) 1 calc R U P A 1
C8 C 0.7390(2) 0.9278(4) 0.2768(4) 0.0402(9) Uani 0.749(5) 1 d D U P A 1
H8 H 0.780248 0.977530 0.241110 0.048 Uiso 0.749(5) 1 calc R U P A 1
C9 C 0.7086(2) 0.8133(4) 0.2160(4) 0.0392(8) Uani 0.749(5) 1 d D U P A 1
H9 H 0.729105 0.784992 0.138129 0.047 Uiso 0.749(5) 1 calc R U P A 1
C10 C 0.6483(3) 0.7395(5) 0.2684(5) 0.0348(9) Uani 0.749(5) 1 d D U P A 1
H10 H 0.628381 0.660961 0.226222 0.042 Uiso 0.749(5) 1 calc R U P A 1
O1B O 0.5224(3) 0.6297(6) 0.2840(6) 0.0418(15) Uani 0.251(5) 1 d D U P A 2
C1B C 0.4458(9) 0.580(2) 0.319(2) 0.042(2) Uani 0.251(5) 1 d D U P A 2
H1C H 0.451544 0.489817 0.358102 0.050 Uiso 0.251(5) 1 calc R U P A 2
H1D H 0.410253 0.572256 0.241963 0.050 Uiso 0.251(5) 1 calc R U P A 2
C2B C 0.40988(9) 0.6794(2) 0.41381(15) 0.0382(4) Uani 0.251(5) 1 d D U P A 2
H2B H 0.395720 0.621381 0.486904 0.046 Uiso 0.251(5) 1 calc R U P A 2
C3B C 0.4827(7) 0.7573(13) 0.4626(12) 0.039(2) Uani 0.251(5) 1 d D U P A 2
H3C H 0.489559 0.749821 0.556102 0.047 Uiso 0.251(5) 1 calc R U P A 2
H3D H 0.477999 0.853993 0.439488 0.047 Uiso 0.251(5) 1 calc R U P A 2
C4B C 0.5523(6) 0.6927(13) 0.3989(10) 0.0349(18) Uani 0.251(5) 1 d D U P A 2
H4B H 0.574942 0.620809 0.456524 0.042 Uiso 0.251(5) 1 calc R U P A 2
C5B C 0.6180(12) 0.785(2) 0.3639(18) 0.030(2) Uani 0.251(5) 1 d D U P A 2
C6B C 0.6343(12) 0.895(2) 0.444(2) 0.033(2) Uani 0.251(5) 1 d D U P A 2
H6B H 0.602140 0.913982 0.513370 0.040 Uiso 0.251(5) 1 calc R U P A 2
C7B C 0.6982(11) 0.976(2) 0.4214(15) 0.038(2) Uani 0.251(5) 1 d D U P A 2
H7B H 0.713989 1.043611 0.480968 0.045 Uiso 0.251(5) 1 calc R U P A 2
C8B C 0.7391(9) 0.9590(14) 0.3143(14) 0.039(2) Uani 0.251(5) 1 d D U P A 2
H8B H 0.779939 1.020667 0.296570 0.047 Uiso 0.251(5) 1 calc R U P A 2
C9B C 0.7225(7) 0.8566(13) 0.2335(11) 0.036(2) Uani 0.251(5) 1 d D U P A 2
H9B H 0.751530 0.845986 0.159474 0.043 Uiso 0.251(5) 1 calc R U P A 2
C10B C 0.6621(9) 0.7656(15) 0.2588(15) 0.030(2) Uani 0.251(5) 1 d D U P A 2
H10B H 0.651529 0.690743 0.204116 0.036 Uiso 0.251(5) 1 calc R U P A 2
O2 O 0.15061(7) 0.76548(11) 0.60445(11) 0.0337(3) Uani 1 1 d . . . . .
O3 O 0.06174(6) 0.80003(11) 0.41297(11) 0.0360(3) Uani 1 1 d . . . . .
S1 S 0.12715(2) 0.73328(4) 0.47536(3) 0.02781(15) Uani 1 1 d . . . . .

loop_
_atom_site_aniso_label
_atom_site_aniso_U_11
_atom_site_aniso_U_22
_atom_site_aniso_U_33
_atom_site_aniso_U_23
_atom_site_aniso_U_13
_atom_site_aniso_U_12
C11 0.0308(8) 0.0393(8) 0.0278(7) -0.0010(6) 0.0002(6) -0.0089(6)
C12 0.0405(9) 0.0529(10) 0.0354(8) 0.0087(7) 0.0007(7) -0.0122(8)
C13 0.0261(6) 0.0288(7) 0.0323(7) 0.0006(6) 0.0003(5) -0.0019(5)
C14 0.0398(8) 0.0315(8) 0.0354(8) -0.0001(6) -0.0075(6) -0.0022(6)
C15 0.0428(9) 0.0316(8) 0.0434(9) 0.0054(7) -0.0049(7) 0.0005(7)
C16 0.0315(8) 0.0280(8) 0.0476(9) -0.0030(6) 0.0039(7) -0.0035(6)
C17 0.0355(8) 0.0376(9) 0.0433(9) -0.0063(7) -0.0058(7) -0.0061(7)
C18 0.0334(8) 0.0309(8) 0.0391(8) 0.0009(6) -0.0079(6) -0.0030(6)
C19 0.0472(10) 0.0308(8) 0.0673(12) -0.0072(8) 0.0026(9) -0.0025(7)
N1 0.0290(6) 0.0341(7) 0.0294(6) 0.0011(5) -0.0020(5) -0.0032(5)
N2 0.0301(7) 0.0309(7) 0.0283(6) 0.0022(5) -0.0026(5) -0.0029(5)
O1 0.0283(8) 0.0342(9) 0.0562(13) -0.0042(8) 0.0010(7) -0.0019(6)
C1 0.0335(16) 0.038(2) 0.0440(17) 0.0005(16) 0.0021(13) -0.0065(12)
C2 0.0297(7) 0.0550(10) 0.0299(7) 0.0035(7) 0.0010(6) -0.0056(7)
C3 0.0271(13) 0.0508(19) 0.0321(16) -0.0131(13) -0.0030(11) 0.0015(11)
C4 0.0312(12) 0.0408(13) 0.0325(15) -0.0015(13) -0.0014(11) -0.0032(10)
C5 0.0292(14) 0.0308(14) 0.0267(17) 0.0023(12) -0.0042(12) 0.0051(11)
C6 0.034(2) 0.0361(14) 0.0339(14) -0.0039(12) -0.0043(16) -0.0012(16)
C7 0.038(2) 0.0338(14) 0.046(3) 0.0038(18) -0.0028(18) -0.0053(14)
C8 0.0313(12) 0.038(2) 0.052(2) 0.0094(16) 0.0046(16) -0.0005(14)
C9 0.0363(17) 0.0400(19) 0.0418(15) 0.0006(14) 0.0060(12) 0.0021(14)
C10 0.0305(19) 0.036(2) 0.0384(16) -0.0006(14) 0.0018(13) 0.0003(12)
O1B 0.035(2) 0.039(2) 0.052(3) -0.013(2) 0.004(2) -0.0055(18)
C1B 0.032(4) 0.049(4) 0.045(4) 0.008(4) -0.002(3) -0.010(3)
C2B 0.0297(7) 0.0550(10) 0.0299(7) 0.0035(7) 0.0010(6) -0.0056(7)
C3B 0.031(3) 0.052(4) 0.034(4) 0.004(3) -0.007(3) -0.001(3)
C4B 0.029(3) 0.038(3) 0.037(4) -0.001(3) -0.003(3) 0.004(2)
C5B 0.024(3) 0.034(3) 0.034(4) 0.000(3) -0.002(3) -0.005(3)
C6B 0.030(4) 0.035(4) 0.035(4) 0.003(3) 0.000(3) -0.004(3)
C7B 0.037(4) 0.040(3) 0.037(4) -0.002(4) 0.005(3) -0.004(3)
C8B 0.038(3) 0.036(4) 0.044(5) -0.001(4) 0.002(4) 0.001(3)
C9B 0.033(4) 0.033(4) 0.043(4) -0.002(4) 0.007(3) -0.001(3)
C10B 0.028(4) 0.031(4) 0.032(3) -0.005(3) 0.006(3) 0.000(3)
O2 0.0377(6) 0.0332(6) 0.0300(6) -0.0042(4) 0.0008(5) -0.0027(4)
O3 0.0316(6) 0.0315(6) 0.0444(6) 0.0029(5) -0.0033(5) 0.0029(4)
S1 0.0275(2) 0.0254(2) 0.0303(2) -0.00008(12) -0.00099(15) -0.00124(12)

loop_
_atom_type_symbol
_atom_type_description
_atom_type_scat_dispersion_real
_atom_type_scat_dispersion_imag
_atom_type_scat_source
C C 0.0181 0.0091 'International Tables Vol C Tables 4.2.6.8 and 6.1.1.4'
H H 0.0000 0.0000 'International Tables Vol C Tables 4.2.6.8 and 6.1.1.4'
N N 0.0311 0.0180 'International Tables Vol C Tables 4.2.6.8 and 6.1.1.4'
O O 0.0492 0.0322 'International Tables Vol C Tables 4.2.6.8 and 6.1.1.4'
S S 0.3331 0.5567 'International Tables Vol C Tables 4.2.6.8 and 6.1.1.4'

loop_
_geom_angle_atom_site_label_1
_geom_angle_atom_site_label_2
_geom_angle_atom_site_label_3
_geom_angle
_geom_angle_site_symmetry_1
_geom_angle_site_symmetry_3
_geom_angle_publ_flag
N1 C11 C12 124.28(15) . . ?
N1 C11 C2B 115.28(14) . . ?
C12 C11 C2B 120.44(14) . . ?
N1 C11 C2 115.28(14) . . ?
C12 C11 C2 120.44(14) . . ?
C11 C12 H12A 109.5 . . ?
C11 C12 H12B 109.5 . . ?
H12A C12 H12B 109.5 . . ?
C11 C12 H12C 109.5 . . ?
H12A C12 H12C 109.5 . . ?
H12B C12 H12C 109.5 . . ?
C14 C13 C18 120.65(14) . . ?
C14 C13 S1 120.32(12) . . ?
C18 C13 S1 118.99(12) . . ?
C15 C14 C13 119.17(15) . . ?
C15 C14 H14 120.4 . . ?
C13 C14 H14 120.4 . . ?
C14 C15 C16 121.47(16) . . ?
C14 C15 H15 119.3 . . ?
C16 C15 H15 119.3 . . ?
C17 C16 C15 118.33(15) . . ?
C17 C16 C19 121.17(16) . . ?
C15 C16 C19 120.50(16) . . ?
C18 C17 C16 121.15(15) . . ?
C18 C17 H17 119.4 . . ?
C16 C17 H17 119.4 . . ?
C17 C18 C13 119.22(15) . . ?
C17 C18 H18 120.4 . . ?
C13 C18 H18 120.4 . . ?
C16 C19 H19A 109.5 . . ?
C16 C19 H19B 109.5 . . ?
H19A C19 H19B 109.5 . . ?
C16 C19 H19C 109.5 . . ?
H19A C19 H19C 109.5 . . ?
H19B C19 H19C 109.5 . . ?
C16 C19 H19D 109.5 . . ?
H19A C19 H19D 141.1 . . ?
H19B C19 H19D 56.3 . . ?
H19C C19 H19D 56.3 . . ?
C16 C19 H19E 109.5 . . ?
H19A C19 H19E 56.3 . . ?
H19B C19 H19E 141.1 . . ?
H19C C19 H19E 56.3 . . ?
H19D C19 H19E 109.5 . . ?
C16 C19 H19F 109.5 . . ?
H19A C19 H19F 56.3 . . ?
H19B C19 H19F 56.3 . . ?
H19C C19 H19F 141.1 . . ?
H19D C19 H19F 109.5 . . ?
H19E C19 H19F 109.5 . . ?
C11 N1 N2 115.16(13) . . ?
N1 N2 S1 113.25(10) . . ?
N1 N2 H2N 115.9(14) . . ?
S1 N2 H2N 113.3(14) . . ?
C1 O1 C4 110.4(3) . . ?
O1 C1 C2 104.1(4) . . ?
O1 C1 H1A 110.9 . . ?
C2 C1 H1A 110.9 . . ?
O1 C1 H1B 110.9 . . ?
C2 C1 H1B 110.9 . . ?
H1A C1 H1B 108.9 . . ?
C11 C2 C1 114.4(3) . . ?
C11 C2 C3 111.54(19) . . ?
C1 C2 C3 99.7(2) . . ?
C11 C2 H2 110.3 . . ?
C1 C2 H2 110.3 . . ?
C3 C2 H2 110.3 . . ?
C4 C3 C2 102.2(3) . . ?
C4 C3 H3A 111.3 . . ?
C2 C3 H3A 111.3 . . ?
C4 C3 H3B 111.3 . . ?
C2 C3 H3B 111.3 . . ?
H3A C3 H3B 109.2 . . ?
O1 C4 C5 111.7(3) . . ?
O1 C4 C3 105.2(3) . . ?
C5 C4 C3 112.7(4) . . ?
O1 C4 H4 109.0 . . ?
C5 C4 H4 109.0 . . ?
C3 C4 H4 109.0 . . ?
C10 C5 C6 118.1(4) . . ?
C10 C5 C4 121.1(4) . . ?
C6 C5 C4 120.9(4) . . ?
C7 C6 C5 121.2(5) . . ?
C7 C6 H6 119.4 . . ?
C5 C6 H6 119.4 . . ?
C8 C7 C6 120.1(4) . . ?
C8 C7 H7 120.0 . . ?
C6 C7 H7 120.0 . . ?
C7 C8 C9 119.5(4) . . ?
C7 C8 H8 120.3 . . ?
C9 C8 H8 120.3 . . ?
C8 C9 C10 120.5(4) . . ?
C8 C9 H9 119.7 . . ?
C10 C9 H9 119.7 . . ?
C5 C10 C9 120.6(4) . . ?
C5 C10 H10 119.7 . . ?
C9 C10 H10 119.7 . . ?
C4B O1B C1B 102.5(9) . . ?
O1B C1B C2B 109.8(10) . . ?
O1B C1B H1C 109.7 . . ?
C2B C1B H1C 109.7 . . ?
O1B C1B H1D 109.7 . . ?
C2B C1B H1D 109.7 . . ?
H1C C1B H1D 108.2 . . ?
C11 C2B C3B 125.0(5) . . ?
C11 C2B C1B 114.5(10) . . ?
C3B C2B C1B 101.4(7) . . ?
C11 C2B H2B 104.7 . . ?
C3B C2B H2B 104.7 . . ?
C1B C2B H2B 104.7 . . ?
C2B C3B C4B 105.9(9) . . ?
C2B C3B H3C 110.6 . . ?
C4B C3B H3C 110.6 . . ?
C2B C3B H3D 110.6 . . ?
C4B C3B H3D 110.6 . . ?
H3C C3B H3D 108.7 . . ?
O1B C4B C5B 107.1(9) . . ?
O1B C4B C3B 107.7(9) . . ?
C5B C4B C3B 117.0(12) . . ?
O1B C4B H4B 108.3 . . ?
C5B C4B H4B 108.3 . . ?
C3B C4B H4B 108.3 . . ?
C10B C5B C6B 119.8(12) . . ?
C10B C5B C4B 123.4(12) . . ?
C6B C5B C4B 116.9(12) . . ?
C7B C6B C5B 118.5(14) . . ?
C7B C6B H6B 120.8 . . ?
C5B C6B H6B 120.8 . . ?
C8B C7B C6B 121.0(15) . . ?
C8B C7B H7B 119.5 . . ?
C6B C7B H7B 119.5 . . ?
C9B C8B C7B 121.0(13) . . ?
C9B C8B H8B 119.5 . . ?
C7B C8B H8B 119.5 . . ?
C8B C9B C10B 119.8(12) . . ?
C8B C9B H9B 120.1 . . ?
C10B C9B H9B 120.1 . . ?
C5B C10B C9B 119.6(11) . . ?
C5B C10B H10B 120.2 . . ?
C9B C10B H10B 120.2 . . ?
O3 S1 O2 120.55(7) . . ?
O3 S1 N2 103.76(7) . . ?
O2 S1 N2 106.36(7) . . ?
O3 S1 C13 109.41(7) . . ?
O2 S1 C13 108.41(7) . . ?
N2 S1 C13 107.59(7) . . ?

loop_
_geom_bond_atom_site_label_1
_geom_bond_atom_site_label_2
_geom_bond_distance
_geom_bond_site_symmetry_2
_geom_bond_publ_flag
C11 N1 1.286(2) . ?
C11 C12 1.497(2) . ?
C11 C2B 1.505(2) . ?
C11 C2 1.505(2) . ?
C12 H12A 0.9800 . ?
C12 H12B 0.9800 . ?
C12 H12C 0.9800 . ?
C13 C14 1.385(2) . ?
C13 C18 1.390(2) . ?
C13 S1 1.7563(15) . ?
C14 C15 1.380(2) . ?
C14 H14 0.9500 . ?
C15 C16 1.392(2) . ?
C15 H15 0.9500 . ?
C16 C17 1.390(2) . ?
C16 C19 1.505(2) . ?
C17 C18 1.385(2) . ?
C17 H17 0.9500 . ?
C18 H18 0.9500 . ?
C19 H19A 0.9800 . ?
C19 H19B 0.9800 . ?
C19 H19C 0.9800 . ?
C19 H19D 0.9800 . ?
C19 H19E 0.9800 . ?
C19 H19F 0.9800 . ?
N1 N2 1.4097(18) . ?
N2 S1 1.6533(14) . ?
N2 H2N 0.862(15) . ?
O1 C1 1.418(7) . ?
O1 C4 1.448(4) . ?
C1 C2 1.527(5) . ?
C1 H1A 0.9900 . ?
C1 H1B 0.9900 . ?
C2 C3 1.550(4) . ?
C2 H2 1.0000 . ?
C3 C4 1.544(5) . ?
C3 H3A 0.9900 . ?
C3 H3B 0.9900 . ?
C4 C5 1.505(5) . ?
C4 H4 1.0000 . ?
C5 C10 1.386(5) . ?
C5 C6 1.401(5) . ?
C6 C7 1.392(6) . ?
C6 H6 0.9500 . ?
C7 C8 1.376(5) . ?
C7 H7 0.9500 . ?
C8 C9 1.389(5) . ?
C8 H8 0.9500 . ?
C9 C10 1.396(5) . ?
C9 H9 0.9500 . ?
C10 H10 0.9500 . ?
O1B C4B 1.433(10) . ?
O1B C1B 1.456(15) . ?
C1B C2B 1.548(14) . ?
C1B H1C 0.9900 . ?
C1B H1D 0.9900 . ?
C2B C3B 1.526(12) . ?
C2B H2B 1.0000 . ?
C3B C4B 1.529(13) . ?
C3B H3C 0.9900 . ?
C3B H3D 0.9900 . ?
C4B C5B 1.505(12) . ?
C4B H4B 1.0000 . ?
C5B C10B 1.383(13) . ?
C5B C6B 1.400(14) . ?
C6B C7B 1.377(14) . ?
C6B H6B 0.9500 . ?
C7B C8B 1.367(12) . ?
C7B H7B 0.9500 . ?
C8B C9B 1.345(11) . ?
C8B H8B 0.9500 . ?
C9B C10B 1.402(12) . ?
C9B H9B 0.9500 . ?
C10B H10B 0.9500 . ?
O2 S1 1.4349(11) . ?
O3 S1 1.4261(11) . ?

loop_
_geom_torsion_atom_site_label_1
_geom_torsion_atom_site_label_2
_geom_torsion_atom_site_label_3
_geom_torsion_atom_site_label_4
_geom_torsion
_geom_torsion_site_symmetry_1
_geom_torsion_site_symmetry_2
_geom_torsion_site_symmetry_3
_geom_torsion_site_symmetry_4
_geom_torsion_publ_flag
C18 C13 C14 C15 0.5(3) . . . . ?
S1 C13 C14 C15 -177.18(13) . . . . ?
C13 C14 C15 C16 0.2(3) . . . . ?
C14 C15 C16 C17 -0.8(3) . . . . ?
C14 C15 C16 C19 178.44(17) . . . . ?
C15 C16 C17 C18 0.8(3) . . . . ?
C19 C16 C17 C18 -178.49(17) . . . . ?
C16 C17 C18 C13 -0.1(3) . . . . ?
C14 C13 C18 C17 -0.5(2) . . . . ?
S1 C13 C18 C17 177.16(13) . . . . ?
C12 C11 N1 N2 -0.6(2) . . . . ?
C2B C11 N1 N2 178.99(13) . . . . ?
C2 C11 N1 N2 178.99(13) . . . . ?
C11 N1 N2 S1 -179.83(11) . . . . ?
C4 O1 C1 C2 -29.3(6) . . . . ?
N1 C11 C2 C1 123.3(3) . . . . ?
C12 C11 C2 C1 -57.1(4) . . . . ?
N1 C11 C2 C3 -124.5(2) . . . . ?
C12 C11 C2 C3 55.1(2) . . . . ?
O1 C1 C2 C11 160.9(4) . . . . ?
O1 C1 C2 C3 41.8(5) . . . . ?
C11 C2 C3 C4 -159.6(2) . . . . ?
C1 C2 C3 C4 -38.5(5) . . . . ?
C1 O1 C4 C5 -118.8(5) . . . . ?
C1 O1 C4 C3 3.8(5) . . . . ?
C2 C3 C4 O1 22.6(3) . . . . ?
C2 C3 C4 C5 144.6(3) . . . . ?
O1 C4 C5 C10 2.9(8) . . . . ?
C3 C4 C5 C10 -115.2(6) . . . . ?
O1 C4 C5 C6 -177.7(6) . . . . ?
C3 C4 C5 C6 64.2(8) . . . . ?
C10 C5 C6 C7 1.3(11) . . . . ?
C4 C5 C6 C7 -178.1(6) . . . . ?
C5 C6 C7 C8 -1.2(10) . . . . ?
C6 C7 C8 C9 0.6(7) . . . . ?
C7 C8 C9 C10 -0.3(6) . . . . ?
C6 C5 C10 C9 -1.0(10) . . . . ?
C4 C5 C10 C9 178.4(5) . . . . ?
C8 C9 C10 C5 0.5(8) . . . . ?
C4B O1B C1B C2B 34(2) . . . . ?
N1 C11 C2B C3B -117.6(6) . . . . ?
C12 C11 C2B C3B 62.0(6) . . . . ?
N1 C11 C2B C1B 116.6(10) . . . . ?
C12 C11 C2B C1B -63.8(10) . . . . ?
O1B C1B C2B C11 118.5(15) . . . . ?
O1B C1B C2B C3B -19(2) . . . . ?
C11 C2B C3B C4B -134.2(7) . . . . ?
C1B C2B C3B C4B -3.0(16) . . . . ?
C1B O1B C4B C5B -161.9(17) . . . . ?
C1B O1B C4B C3B -35.4(15) . . . . ?
C2B C3B C4B O1B 24.3(12) . . . . ?
C2B C3B C4B C5B 144.8(12) . . . . ?
O1B C4B C5B C10B -26(3) . . . . ?
C3B C4B C5B C10B -147(2) . . . . ?
O1B C4B C5B C6B 155(2) . . . . ?
C3B C4B C5B C6B 34(3) . . . . ?
C10B C5B C6B C7B -5(4) . . . . ?
C4B C5B C6B C7B 175(2) . . . . ?
C5B C6B C7B C8B 8(3) . . . . ?
C6B C7B C8B C9B -6(3) . . . . ?
C7B C8B C9B C10B 0(2) . . . . ?
C6B C5B C10B C9B 0(3) . . . . ?
C4B C5B C10B C9B -179.7(18) . . . . ?
C8B C9B C10B C5B 3(2) . . . . ?
N1 N2 S1 O3 -177.38(10) . . . . ?
N1 N2 S1 O2 54.51(12) . . . . ?
N1 N2 S1 C13 -61.49(12) . . . . ?
C14 C13 S1 O3 -155.61(13) . . . . ?
C18 C13 S1 O3 26.68(15) . . . . ?
C14 C13 S1 O2 -22.35(15) . . . . ?
C18 C13 S1 O2 159.94(12) . . . . ?
C14 C13 S1 N2 92.29(14) . . . . ?
C18 C13 S1 N2 -85.42(13) . . . . ?
